data_7203037
loop_
_publ_author_name
'Deacon, Glen B.'
'Hein, Stefanie'
'Junk, Peter C.'
'J\"ustel, Thomas'
'Lee, Winnie'
'Turner, David R.'

_publ_section_title
;
 Structural variations in rare earth benzoate complexes : Part II.
 Yttrium and terbium
;
_journal_issue 11
_journal_name_full CrystEngComm
_journal_page_first 1110
_journal_paper_doi 10.1039/b708589c
_journal_volume 9
_journal_year 2007
_chemical_formula_moiety 'C25 H28 N3 O16 S2 Tb1'
_chemical_formula_sum 'C25 H28 N3 O16 S2 Tb'
_chemical_formula_weight 849.54
_chemical_name_common {[Tb(4-NO2BA)3(DMSO)(H2O)2].DMSO}n
_chemical_name_systematic
;
poly{[bis(aqua)(dimethylsulphoxide)tris(4-nitrobenzoato)terbium
(III)].dimethylsulphoxide}
;
_space_group_IT_number 2
_symmetry_cell_setting triclinic
_symmetry_space_group_name_Hall '-P 1'
_symmetry_space_group_name_H-M 'P -1'
_atom_sites_solution_hydrogens geom
_atom_sites_solution_primary direct
_atom_sites_solution_secondary difmap
_audit_creation_method SHELXL-97
_cell_angle_alpha 98.894(2)
_cell_angle_beta 96.585(1)
_cell_angle_gamma 107.184(2)
_cell_formula_units_Z 2
_cell_length_a 9.9572(3)
_cell_length_b 10.5317(4)
_cell_length_c 15.9559(6)
_cell_measurement_temperature 123(2)
_cell_volume 1556.36(10)
_computing_cell_refinement 'Bruker SMART (Bruker)'
_computing_data_collection 'Bruker SMART (Bruker)'
_computing_data_reduction 'Bruker SAINT (Bruker)'
_computing_molecular_graphics 'X-Seed (Barbour, 1999)'
_computing_publication_material 'CIFTAB (Sheldrick, 1997)'
_computing_structure_refinement 'SHELXL-97 (Sheldrick, 1997)'
_computing_structure_solution 'SHELXS-97 (Sheldrick, 1990)'
_diffrn_ambient_temperature 123(2)
_diffrn_measured_fraction_theta_full 0.984
_diffrn_measured_fraction_theta_max 0.984
_diffrn_measurement_device_type 'Bruker X8 Apex II CCD'
_diffrn_measurement_method 'phi and omega scans'
_diffrn_radiation_monochromator graphite
_diffrn_radiation_source 'fine-focus sealed tube'
_diffrn_radiation_type MoK\a
_diffrn_radiation_wavelength 0.71073
_diffrn_reflns_av_R_equivalents 0.0378
_diffrn_reflns_av_sigmaI/netI 0.0635
_diffrn_reflns_limit_h_max 12
_diffrn_reflns_limit_h_min -12
_diffrn_reflns_limit_k_max 13
_diffrn_reflns_limit_k_min -13
_diffrn_reflns_limit_l_max 20
_diffrn_reflns_limit_l_min -20
_diffrn_reflns_number 13670
_diffrn_reflns_theta_full 27.47
_diffrn_reflns_theta_max 27.47
_diffrn_reflns_theta_min 2.34
_exptl_absorpt_coefficient_mu 2.486
_exptl_absorpt_correction_T_max 0.8259
_exptl_absorpt_correction_T_min 0.5868
_exptl_absorpt_correction_type multi-scan
_exptl_absorpt_process_details SADABS
_exptl_crystal_colour colourless
_exptl_crystal_density_diffrn 1.813
_exptl_crystal_density_method 'not measured'
_exptl_crystal_description block
_exptl_crystal_F_000 848
_exptl_crystal_size_max 0.24
_exptl_crystal_size_mid 0.14
_exptl_crystal_size_min 0.08
_refine_diff_density_max 1.211
_refine_diff_density_min -1.440
_refine_diff_density_rms 0.144
_refine_ls_extinction_method none
_refine_ls_goodness_of_fit_ref 1.038
_refine_ls_hydrogen_treatment mixed
_refine_ls_matrix_type full
_refine_ls_number_parameters 440
_refine_ls_number_reflns 7013
_refine_ls_number_restraints 0
_refine_ls_restrained_S_all 1.038
_refine_ls_R_factor_all 0.0498
_refine_ls_R_factor_gt 0.0381
_refine_ls_shift/su_max 0.001
_refine_ls_shift/su_mean 0.000
_refine_ls_structure_factor_coef Fsqd
_refine_ls_weighting_details 'calc w=1/[\s^2^(Fo^2^)+(0.0217P)^2^+1.9598P] where P=(Fo^2^+2Fc^2^)/3'
_refine_ls_weighting_scheme calc
_refine_ls_wR_factor_gt 0.0715
_refine_ls_wR_factor_ref 0.0758
_reflns_number_gt 6007
_reflns_number_total 7013
_reflns_threshold_expression >2sigma(I)
_cod_data_source_file b708589c.txt
_cod_data_source_block 10b
_cod_depositor_comments
;
The following automatic conversions were performed:
'_symmetry_cell_setting' value 'Triclinic' changed to 'triclinic'
according to '/home/saulius/struct/CIF-dictionaries/cif_core.dic'
dictionary named 'cif_core.dic' version 2.4.1 from
2010-06-29.

'_exptl_absorpt_correction_type' value 'Multi-scan' changed
to 'multi-scan' according to
'/home/saulius/struct/CIF-dictionaries/cif_core.dic' dictionary named
'cif_core.dic' version 2.4.1 from 2010-06-29.

Automatic conversion script
Id: cif_fix_enum 1527 2010-12-29 10:47:43Z saulius 
;
_cod_original_sg_symbol_H-M P-1
_cod_original_formula_sum 'C25 H28 N3 O16 S2 Tb1'
_cod_database_code 7203037

loop_
_symmetry_equiv_pos_as_xyz
'x, y, z'
'-x, -y, -z'

loop_
_atom_site_label
_atom_site_type_symbol
_atom_site_fract_x
_atom_site_fract_y
_atom_site_fract_z
_atom_site_U_iso_or_equiv
_atom_site_adp_type
_atom_site_occupancy
_atom_site_symmetry_multiplicity
_atom_site_calc_flag
_atom_site_refinement_flags
_atom_site_disorder_assembly
_atom_site_disorder_group
Tb1 Tb 0.25093(2) 0.00667(2) -0.010938(12) 0.01396(6) Uani 1 1 d . . .
S1 S 0.30819(11) 0.34055(11) -0.05521(7) 0.0224(2) Uani 1 1 d . . .
O1 O 0.3955(3) -0.0984(3) 0.05538(19) 0.0251(7) Uani 1 1 d . . .
N1 N 0.2605(4) -0.1970(4) 0.4247(2) 0.0211(8) Uani 1 1 d . . .
C1 C 0.4822(4) -0.1039(4) 0.1176(3) 0.0162(8) Uani 1 1 d . . .
H2O H 0.000(5) -0.205(5) 0.019(3) 0.020(14) Uiso 1 1 d . . .
H1O H 0.061(6) -0.262(6) -0.030(4) 0.040(16) Uiso 1 1 d . . .
H4O H 0.465(6) 0.269(7) 0.097(4) 0.06(2) Uiso 1 1 d . . .
H3O H 0.527(6) 0.169(6) 0.073(3) 0.039(17) Uiso 1 1 d . . .
S2 S 0.42508(11) 0.41462(11) 0.23615(7) 0.0212(2) Uani 1 1 d . . .
O2 O 0.6119(3) -0.0882(3) 0.11720(18) 0.0203(6) Uani 1 1 d . . .
N2 N 0.1393(4) 0.1619(4) 0.5196(2) 0.0226(8) Uani 1 1 d . . .
C2 C 0.4241(4) -0.1312(4) 0.1986(3) 0.0141(8) Uani 1 1 d . . .
O3 O 0.3159(3) -0.1141(3) 0.49169(19) 0.0309(8) Uani 1 1 d . . .
N3 N 0.3021(4) -0.4485(4) -0.4901(2) 0.0264(9) Uani 1 1 d . . .
C3 C 0.5152(4) -0.0909(4) 0.2772(3) 0.0186(9) Uani 1 1 d . . .
H3 H 0.6147 -0.0504 0.2793 0.022 Uiso 1 1 calc R . .
O4 O 0.1599(3) -0.3008(3) 0.41928(19) 0.0256(7) Uani 1 1 d . . .
C4 C 0.4626(4) -0.1091(4) 0.3529(3) 0.0193(9) Uani 1 1 d . . .
H4 H 0.5238 -0.0794 0.4072 0.023 Uiso 1 1 calc R . .
O5 O 0.1807(3) 0.0685(3) 0.11929(18) 0.0211(6) Uani 1 1 d . . .
C5 C 0.3173(4) -0.1724(4) 0.3462(3) 0.0162(8) Uani 1 1 d . . .
O6 O -0.0546(3) 0.0191(3) 0.11075(18) 0.0219(7) Uani 1 1 d . . .
C6 C 0.2244(4) -0.2160(4) 0.2683(3) 0.0163(8) Uani 1 1 d . . .
H6 H 0.1258 -0.2613 0.2658 0.020 Uiso 1 1 calc R . .
O7 O 0.2580(4) 0.1845(4) 0.5606(2) 0.0382(9) Uani 1 1 d . . .
C7 C 0.2787(4) -0.1922(4) 0.1944(3) 0.0161(8) Uani 1 1 d . . .
H7 H 0.2165 -0.2175 0.1406 0.019 Uiso 1 1 calc R . .
O8 O 0.0334(3) 0.1572(3) 0.55335(19) 0.0299(8) Uani 1 1 d . . .
C8 C 0.0698(4) 0.0550(4) 0.1517(2) 0.0146(8) Uani 1 1 d . . .
O9 O 0.2514(3) -0.1813(3) -0.11342(18) 0.0215(6) Uani 1 1 d . . .
C9 C 0.0870(4) 0.0857(4) 0.2489(2) 0.0130(8) Uani 1 1 d . . .
O10 O 0.0623(3) -0.3677(3) -0.13526(19) 0.0232(7) Uani 1 1 d . . .
C10 C -0.0282(4) 0.0882(4) 0.2895(2) 0.0175(9) Uani 1 1 d . . .
H10 H -0.1191 0.0712 0.2559 0.021 Uiso 1 1 calc R . .
O11 O 0.4139(4) -0.3777(3) -0.5069(2) 0.0340(8) Uani 1 1 d . . .
C11 C -0.0127(4) 0.1152(4) 0.3785(3) 0.0192(9) Uani 1 1 d . . .
H11 H -0.0911 0.1188 0.4066 0.023 Uiso 1 1 calc R . .
O12 O 0.2228(4) -0.5527(3) -0.5378(2) 0.0390(9) Uani 1 1 d . . .
C12 C 0.1206(4) 0.1367(4) 0.4249(2) 0.0165(8) Uani 1 1 d . . .
O13 O 0.2215(3) 0.2286(3) -0.01424(18) 0.0196(6) Uani 1 1 d . . .
C13 C 0.2384(4) 0.1361(4) 0.3872(3) 0.0177(9) Uani 1 1 d . . .
H13 H 0.3288 0.1528 0.4213 0.021 Uiso 1 1 calc R . .
O14 O 0.0704(3) -0.1970(3) 0.0119(2) 0.0192(7) Uani 1 1 d . . .
C14 C 0.2207(4) 0.1104(4) 0.2980(2) 0.0155(8) Uani 1 1 d . . .
H14 H 0.3000 0.1096 0.2702 0.019 Uiso 1 1 calc R . .
O15 O 0.4556(4) 0.1773(4) 0.0755(2) 0.0289(8) Uani 1 1 d . . .
C15 C 0.1656(4) -0.2928(4) -0.1588(3) 0.0162(8) Uani 1 1 d . . .
O16 O 0.4747(3) 0.4287(3) 0.15100(19) 0.0255(7) Uani 1 1 d . . .
C16 C 0.1986(4) -0.3332(4) -0.2473(3) 0.0162(8) Uani 1 1 d . . .
C17 C 0.1071(4) -0.4484(4) -0.3044(3) 0.0218(9) Uani 1 1 d . . .
H17 H 0.0226 -0.5012 -0.2881 0.026 Uiso 1 1 calc R . .
C18 C 0.1396(5) -0.4855(4) -0.3849(3) 0.0233(10) Uani 1 1 d . . .
H18 H 0.0789 -0.5645 -0.4241 0.028 Uiso 1 1 calc R . .
C19 C 0.2621(4) -0.4051(4) -0.4068(3) 0.0190(9) Uani 1 1 d . . .
C20 C 0.3527(4) -0.2890(4) -0.3525(3) 0.0187(9) Uani 1 1 d . . .
H20 H 0.4355 -0.2350 -0.3698 0.022 Uiso 1 1 calc R . .
C21 C 0.3199(4) -0.2533(4) -0.2722(2) 0.0174(9) Uani 1 1 d . . .
H21 H 0.3806 -0.1736 -0.2338 0.021 Uiso 1 1 calc R . .
C22 C 0.2089(5) 0.3127(5) -0.1600(3) 0.0348(12) Uani 1 1 d . . .
H22A H 0.2163 0.2311 -0.1953 0.052 Uiso 1 1 calc R . .
H22B H 0.2470 0.3910 -0.1864 0.052 Uiso 1 1 calc R . .
H22C H 0.1086 0.3007 -0.1559 0.052 Uiso 1 1 calc R . .
C23 C 0.2731(5) 0.4900(4) -0.0093(3) 0.0307(11) Uani 1 1 d . . .
H23A H 0.3218 0.5210 0.0507 0.046 Uiso 1 1 calc R . .
H23B H 0.1701 0.4703 -0.0112 0.046 Uiso 1 1 calc R . .
H23C H 0.3079 0.5610 -0.0420 0.046 Uiso 1 1 calc R . .
C24 C 0.5240(5) 0.5704(5) 0.3068(3) 0.0290(11) Uani 1 1 d . . .
H24A H 0.6245 0.5756 0.3188 0.043 Uiso 1 1 calc R . .
H24B H 0.4861 0.5757 0.3608 0.043 Uiso 1 1 calc R . .
H24C H 0.5162 0.6461 0.2799 0.043 Uiso 1 1 calc R . .
C25 C 0.2537(5) 0.4368(5) 0.2276(4) 0.0378(13) Uani 1 1 d . . .
H25A H 0.1834 0.3573 0.1895 0.057 Uiso 1 1 calc R . .
H25B H 0.2570 0.5179 0.2039 0.057 Uiso 1 1 calc R . .
H25C H 0.2266 0.4474 0.2848 0.057 Uiso 1 1 calc R . .

loop_
_atom_site_aniso_label
_atom_site_aniso_U_11
_atom_site_aniso_U_22
_atom_site_aniso_U_33
_atom_site_aniso_U_23
_atom_site_aniso_U_13
_atom_site_aniso_U_12
Tb1 0.01482(10) 0.02175(11) 0.00672(9) 0.00097(7) 0.00178(7) 0.00892(8)
S1 0.0161(5) 0.0258(6) 0.0264(6) 0.0095(5) 0.0041(4) 0.0061(4)
O1 0.0201(15) 0.0413(19) 0.0279(17) 0.0210(15) 0.0111(13) 0.0211(14)
N1 0.0229(19) 0.0219(19) 0.0189(19) 0.0058(16) 0.0043(15) 0.0065(16)
C1 0.018(2) 0.014(2) 0.018(2) 0.0021(17) 0.0074(17) 0.0069(17)
S2 0.0213(5) 0.0206(5) 0.0225(6) 0.0022(5) 0.0030(4) 0.0094(5)
O2 0.0148(14) 0.0266(16) 0.0164(15) 0.0012(13) 0.0012(12) 0.0041(13)
N2 0.032(2) 0.0203(19) 0.0131(18) 0.0027(15) 0.0032(16) 0.0062(17)
C2 0.0141(19) 0.0096(18) 0.018(2) 0.0017(16) 0.0039(16) 0.0032(15)
O3 0.0354(19) 0.0323(19) 0.0162(16) -0.0016(14) 0.0026(14) 0.0015(16)
N3 0.038(2) 0.028(2) 0.0183(19) 0.0037(17) 0.0093(17) 0.0167(19)
C3 0.0105(19) 0.018(2) 0.025(2) 0.0021(18) 0.0027(16) 0.0017(16)
O4 0.0198(16) 0.0268(17) 0.0253(17) 0.0072(14) 0.0036(13) -0.0010(14)
C4 0.020(2) 0.017(2) 0.018(2) 0.0001(17) -0.0015(17) 0.0050(18)
O5 0.0195(15) 0.0305(17) 0.0140(14) 0.0006(13) 0.0056(12) 0.0102(13)
C5 0.020(2) 0.014(2) 0.016(2) 0.0015(17) 0.0070(16) 0.0068(17)
O6 0.0184(15) 0.0313(17) 0.0148(15) 0.0029(13) -0.0013(12) 0.0084(13)
C6 0.0112(19) 0.018(2) 0.019(2) 0.0052(17) 0.0035(16) 0.0024(16)
O7 0.033(2) 0.055(2) 0.0161(16) -0.0001(16) -0.0063(15) 0.0065(18)
C7 0.0152(19) 0.017(2) 0.016(2) 0.0051(17) 0.0014(16) 0.0044(16)
O8 0.0381(19) 0.0369(19) 0.0180(16) 0.0040(15) 0.0110(14) 0.0152(16)
C8 0.021(2) 0.0127(19) 0.0109(19) 0.0037(16) 0.0017(16) 0.0061(17)
O9 0.0195(15) 0.0214(16) 0.0210(16) -0.0031(13) 0.0059(12) 0.0053(13)
C9 0.0164(19) 0.0146(19) 0.0084(18) 0.0017(16) 0.0022(15) 0.0059(16)
O10 0.0175(15) 0.0264(17) 0.0213(16) 0.0010(14) 0.0053(12) 0.0016(13)
C10 0.015(2) 0.027(2) 0.0116(19) 0.0028(18) 0.0017(16) 0.0085(18)
O11 0.0326(19) 0.043(2) 0.0273(18) 0.0052(16) 0.0162(15) 0.0105(16)
C11 0.021(2) 0.021(2) 0.017(2) 0.0028(18) 0.0054(17) 0.0084(18)
O12 0.063(2) 0.0222(18) 0.0215(17) -0.0078(15) 0.0115(17) 0.0022(17)
C12 0.024(2) 0.014(2) 0.0105(19) 0.0001(16) 0.0041(16) 0.0053(17)
O13 0.0142(14) 0.0230(16) 0.0251(16) 0.0089(13) 0.0055(12) 0.0082(12)
C13 0.0143(19) 0.022(2) 0.014(2) -0.0006(17) -0.0013(16) 0.0042(17)
O14 0.0141(16) 0.0276(18) 0.0175(16) 0.0029(14) 0.0059(13) 0.0084(14)
C14 0.0110(18) 0.020(2) 0.016(2) 0.0013(17) 0.0029(15) 0.0064(16)
O15 0.0147(17) 0.034(2) 0.0296(19) -0.0178(15) -0.0055(14) 0.0116(15)
C15 0.019(2) 0.018(2) 0.013(2) 0.0029(17) 0.0017(16) 0.0086(17)
O16 0.0288(17) 0.0255(17) 0.0182(15) -0.0045(13) 0.0023(13) 0.0078(14)
C16 0.017(2) 0.020(2) 0.015(2) 0.0056(17) 0.0040(16) 0.0102(17)
C17 0.020(2) 0.020(2) 0.021(2) -0.0026(18) 0.0050(18) 0.0034(18)
C18 0.024(2) 0.019(2) 0.022(2) -0.0036(18) 0.0021(18) 0.0043(19)
C19 0.024(2) 0.021(2) 0.013(2) 0.0008(17) 0.0043(17) 0.0104(18)
C20 0.019(2) 0.019(2) 0.017(2) 0.0015(17) 0.0025(17) 0.0038(17)
C21 0.018(2) 0.019(2) 0.0103(19) -0.0009(17) -0.0006(16) 0.0030(17)
C22 0.040(3) 0.041(3) 0.022(2) 0.011(2) 0.000(2) 0.011(2)
C23 0.033(3) 0.024(2) 0.035(3) 0.006(2) 0.001(2) 0.010(2)
C24 0.034(3) 0.029(3) 0.019(2) -0.005(2) 0.004(2) 0.008(2)
C25 0.026(3) 0.042(3) 0.051(3) 0.015(3) 0.008(2) 0.016(2)

loop_
_atom_type_symbol
_atom_type_description
_atom_type_scat_dispersion_real
_atom_type_scat_dispersion_imag
_atom_type_scat_source
C C 0.0033 0.0016 'International Tables Vol C Tables 4.2.6.8 and 6.1.1.4'
H H 0.0000 0.0000 'International Tables Vol C Tables 4.2.6.8 and 6.1.1.4'
N N 0.0061 0.0033 'International Tables Vol C Tables 4.2.6.8 and 6.1.1.4'
O O 0.0106 0.0060 'International Tables Vol C Tables 4.2.6.8 and 6.1.1.4'
S S 0.1246 0.1234 'International Tables Vol C Tables 4.2.6.8 and 6.1.1.4'
Tb Tb -0.1723 4.1537 'International Tables Vol C Tables 4.2.6.8 and 6.1.1.4'

loop_
_geom_angle_atom_site_label_1
_geom_angle_atom_site_label_2
_geom_angle_atom_site_label_3
_geom_angle
_geom_angle_site_symmetry_1
_geom_angle_site_symmetry_3
_geom_angle_publ_flag
O6 Tb1 O1 146.77(11) 2 . ?
O6 Tb1 O5 103.13(10) 2 . ?
O1 Tb1 O5 90.46(10) . . ?
O6 Tb1 O9 78.66(10) 2 . ?
O1 Tb1 O9 72.77(11) . . ?
O5 Tb1 O9 143.60(10) . . ?
O6 Tb1 O15 141.36(12) 2 . ?
O1 Tb1 O15 71.34(12) . . ?
O5 Tb1 O15 74.36(11) . . ?
O9 Tb1 O15 126.42(11) . . ?
O6 Tb1 O2 85.71(10) 2 2_655 ?
O1 Tb1 O2 100.51(10) . 2_655 ?
O5 Tb1 O2 144.88(10) . 2_655 ?
O9 Tb1 O2 71.21(10) . 2_655 ?
O15 Tb1 O2 77.78(11) . 2_655 ?
O6 Tb1 O13 70.71(10) 2 . ?
O1 Tb1 O13 142.53(11) . . ?
O5 Tb1 O13 74.96(10) . . ?
O9 Tb1 O13 136.44(10) . . ?
O15 Tb1 O13 71.52(11) . . ?
O2 Tb1 O13 76.23(10) 2_655 . ?
O6 Tb1 O14 75.96(10) 2 . ?
O1 Tb1 O14 79.22(10) . . ?
O5 Tb1 O14 73.50(11) . . ?
O9 Tb1 O14 71.76(11) . . ?
O15 Tb1 O14 135.67(12) . . ?
O2 Tb1 O14 141.16(11) 2_655 . ?
O13 Tb1 O14 126.60(10) . . ?
O6 Tb1 Tb1 141.43(7) 2 2_655 ?
O1 Tb1 Tb1 40.51(7) . 2_655 ?
O5 Tb1 Tb1 115.37(7) . 2_655 ?
O9 Tb1 Tb1 72.04(7) . 2_655 ?
O15 Tb1 Tb1 54.81(9) . 2_655 ?
O2 Tb1 Tb1 61.60(7) 2_655 2_655 ?
O13 Tb1 Tb1 115.92(6) . 2_655 ?
O14 Tb1 Tb1 116.26(8) . 2_655 ?
O6 Tb1 Tb1 46.53(7) 2 2 ?
O1 Tb1 Tb1 130.94(7) . 2 ?
O5 Tb1 Tb1 57.36(7) . 2 ?
O9 Tb1 Tb1 110.24(7) . 2 ?
O15 Tb1 Tb1 123.31(9) . 2 ?
O2 Tb1 Tb1 127.47(7) 2_655 2 ?
O13 Tb1 Tb1 68.92(6) . 2 ?
O14 Tb1 Tb1 57.86(8) . 2 ?
Tb1 Tb1 Tb1 170.906(9) 2_655 2 ?
O13 S1 C22 104.5(2) . . ?
O13 S1 C23 105.4(2) . . ?
C22 S1 C23 98.3(2) . . ?
C1 O1 Tb1 151.9(3) . . ?
O3 N1 O4 124.0(4) . . ?
O3 N1 C5 118.4(3) . . ?
O4 N1 C5 117.5(3) . . ?
O2 C1 O1 125.1(4) . . ?
O2 C1 C2 118.1(4) . . ?
O1 C1 C2 116.8(3) . . ?
O16 S2 C24 104.6(2) . . ?
O16 S2 C25 107.0(2) . . ?
C24 S2 C25 98.4(2) . . ?
C1 O2 Tb1 127.1(3) . 2_655 ?
O7 N2 O8 123.2(4) . . ?
O7 N2 C12 118.8(4) . . ?
O8 N2 C12 118.0(4) . . ?
C3 C2 C7 120.3(4) . . ?
C3 C2 C1 119.9(3) . . ?
C7 C2 C1 119.8(4) . . ?
O12 N3 O11 124.1(4) . . ?
O12 N3 C19 118.4(4) . . ?
O11 N3 C19 117.6(4) . . ?
C2 C3 C4 120.7(4) . . ?
C2 C3 H3 119.7 . . ?
C4 C3 H3 119.7 . . ?
C5 C4 C3 117.5(4) . . ?
C5 C4 H4 121.3 . . ?
C3 C4 H4 121.3 . . ?
C8 O5 Tb1 140.1(3) . . ?
C4 C5 C6 123.0(4) . . ?
C4 C5 N1 118.3(4) . . ?
C6 C5 N1 118.7(4) . . ?
C8 O6 Tb1 163.5(3) . 2 ?
C7 C6 C5 118.4(4) . . ?
C7 C6 H6 120.8 . . ?
C5 C6 H6 120.8 . . ?
C6 C7 C2 120.2(4) . . ?
C6 C7 H7 119.9 . . ?
C2 C7 H7 119.9 . . ?
O6 C8 O5 125.8(4) . . ?
O6 C8 C9 116.8(3) . . ?
O5 C8 C9 117.5(3) . . ?
C15 O9 Tb1 140.3(3) . . ?
C10 C9 C14 119.8(4) . . ?
C10 C9 C8 121.0(3) . . ?
C14 C9 C8 119.3(3) . . ?
C11 C10 C9 121.0(4) . . ?
C11 C10 H10 119.5 . . ?
C9 C10 H10 119.5 . . ?
C12 C11 C10 117.6(4) . . ?
C12 C11 H11 121.2 . . ?
C10 C11 H11 121.2 . . ?
C13 C12 C11 123.4(4) . . ?
C13 C12 N2 117.8(4) . . ?
C11 C12 N2 118.8(4) . . ?
S1 O13 Tb1 127.44(16) . . ?
C12 C13 C14 118.0(4) . . ?
C12 C13 H13 121.0 . . ?
C14 C13 H13 121.0 . . ?
Tb1 O14 H2O 129(4) . . ?
Tb1 O14 H1O 108(4) . . ?
H2O O14 H1O 104(5) . . ?
C13 C14 C9 120.3(4) . . ?
C13 C14 H14 119.9 . . ?
C9 C14 H14 119.9 . . ?
Tb1 O15 H4O 127(4) . . ?
Tb1 O15 H3O 118(4) . . ?
H4O O15 H3O 111(5) . . ?
O10 C15 O9 125.1(4) . . ?
O10 C15 C16 119.3(4) . . ?
O9 C15 C16 115.6(3) . . ?
C21 C16 C17 120.0(4) . . ?
C21 C16 C15 119.6(4) . . ?
C17 C16 C15 120.4(4) . . ?
C18 C17 C16 119.9(4) . . ?
C18 C17 H17 120.1 . . ?
C16 C17 H17 120.1 . . ?
C19 C18 C17 118.4(4) . . ?
C19 C18 H18 120.8 . . ?
C17 C18 H18 120.8 . . ?
C20 C19 C18 122.9(4) . . ?
C20 C19 N3 118.3(4) . . ?
C18 C19 N3 118.7(4) . . ?
C19 C20 C21 118.2(4) . . ?
C19 C20 H20 120.9 . . ?
C21 C20 H20 120.9 . . ?
C20 C21 C16 120.5(4) . . ?
C20 C21 H21 119.7 . . ?
C16 C21 H21 119.7 . . ?
S1 C22 H22A 109.5 . . ?
S1 C22 H22B 109.5 . . ?
H22A C22 H22B 109.5 . . ?
S1 C22 H22C 109.5 . . ?
H22A C22 H22C 109.5 . . ?
H22B C22 H22C 109.5 . . ?
S1 C23 H23A 109.5 . . ?
S1 C23 H23B 109.5 . . ?
H23A C23 H23B 109.5 . . ?
S1 C23 H23C 109.5 . . ?
H23A C23 H23C 109.5 . . ?
H23B C23 H23C 109.5 . . ?
S2 C24 H24A 109.5 . . ?
S2 C24 H24B 109.5 . . ?
H24A C24 H24B 109.5 . . ?
S2 C24 H24C 109.5 . . ?
H24A C24 H24C 109.5 . . ?
H24B C24 H24C 109.5 . . ?
S2 C25 H25A 109.5 . . ?
S2 C25 H25B 109.5 . . ?
H25A C25 H25B 109.5 . . ?
S2 C25 H25C 109.5 . . ?
H25A C25 H25C 109.5 . . ?
H25B C25 H25C 109.5 . . ?

loop_
_geom_bond_atom_site_label_1
_geom_bond_atom_site_label_2
_geom_bond_distance
_geom_bond_site_symmetry_2
_geom_bond_publ_flag
Tb1 O6 2.296(3) 2 ?
Tb1 O1 2.318(3) . ?
Tb1 O5 2.327(3) . ?
Tb1 O9 2.366(3) . ?
Tb1 O15 2.389(3) . ?
Tb1 O2 2.401(3) 2_655 ?
Tb1 O13 2.448(3) . ?
Tb1 O14 2.465(3) . ?
Tb1 Tb1 4.9774(4) 2_655 ?
Tb1 Tb1 5.0112(4) 2 ?
S1 O13 1.526(3) . ?
S1 C22 1.776(5) . ?
S1 C23 1.779(5) . ?
O1 C1 1.259(5) . ?
N1 O3 1.225(4) . ?
N1 O4 1.229(4) . ?
N1 C5 1.461(5) . ?
C1 O2 1.254(5) . ?
C1 C2 1.508(5) . ?
S2 O16 1.512(3) . ?
S2 C24 1.776(4) . ?
S2 C25 1.782(5) . ?
O2 Tb1 2.401(3) 2_655 ?
N2 O7 1.220(5) . ?
N2 O8 1.230(5) . ?
N2 C12 1.473(5) . ?
C2 C3 1.388(6) . ?
C2 C7 1.388(5) . ?
N3 O12 1.224(5) . ?
N3 O11 1.228(5) . ?
N3 C19 1.475(5) . ?
C3 C4 1.388(6) . ?
C3 H3 0.9500 . ?
C4 C5 1.386(5) . ?
C4 H4 0.9500 . ?
O5 C8 1.252(5) . ?
C5 C6 1.386(5) . ?
O6 C8 1.251(5) . ?
O6 Tb1 2.296(3) 2 ?
C6 C7 1.379(5) . ?
C6 H6 0.9500 . ?
C7 H7 0.9500 . ?
C8 C9 1.513(5) . ?
O9 C15 1.279(5) . ?
C9 C10 1.386(5) . ?
C9 C14 1.396(5) . ?
O10 C15 1.234(5) . ?
C10 C11 1.385(5) . ?
C10 H10 0.9500 . ?
C11 C12 1.381(6) . ?
C11 H11 0.9500 . ?
C12 C13 1.379(5) . ?
C13 C14 1.388(5) . ?
C13 H13 0.9500 . ?
O14 H2O 0.71(5) . ?
O14 H1O 0.86(6) . ?
C14 H14 0.9500 . ?
O15 H4O 0.94(6) . ?
O15 H3O 0.75(6) . ?
C15 C16 1.511(5) . ?
C16 C21 1.393(5) . ?
C16 C17 1.395(6) . ?
C17 C18 1.387(6) . ?
C17 H17 0.9500 . ?
C18 C19 1.381(6) . ?
C18 H18 0.9500 . ?
C19 C20 1.379(6) . ?
C20 C21 1.381(6) . ?
C20 H20 0.9500 . ?
C21 H21 0.9500 . ?
C22 H22A 0.9800 . ?
C22 H22B 0.9800 . ?
C22 H22C 0.9800 . ?
C23 H23A 0.9800 . ?
C23 H23B 0.9800 . ?
C23 H23C 0.9800 . ?
C24 H24A 0.9800 . ?
C24 H24B 0.9800 . ?
C24 H24C 0.9800 . ?
C25 H25A 0.9800 . ?
C25 H25B 0.9800 . ?
C25 H25C 0.9800 . ?

loop_
_geom_hbond_atom_site_label_D
_geom_hbond_atom_site_label_H
_geom_hbond_atom_site_label_A
_geom_hbond_distance_DH
_geom_hbond_distance_HA
_geom_hbond_distance_DA
_geom_hbond_angle_DHA
_geom_hbond_site_symmetry_A
O14 H2O O13 0.71(5) 2.14(5) 2.831(4) 169(5) 2
O14 H1O O10 0.86(6) 1.87(6) 2.705(5) 165(5) .
O15 H4O O16 0.94(6) 1.74(7) 2.676(5) 171(6) .
O15 H3O O9 0.75(6) 2.18(6) 2.898(4) 160(6) 2_655
O15 H3O O1 0.75(6) 2.36(6) 2.855(5) 125(5) 2_655
